data_7718379
loop_
_publ_author_name
'Sharifullin, Timur Z.'
'Vasiliev, Alexander V.'
'Dinnebier, Robert E.'
'Kremer, Reinhard K.'
'Lyssenko, Konstantin A.'
'Bezzubov, Stanislav I.'
'Huang, Shuqi'
'Shavrin, Ivan O.'
'Eliseev, Andrey A.'
'Tsymbarenko, Dmitry M.'
'Kazin, Pavel E.'

_publ_section_title
;
 Dioxocobaltate(II)-anion in calcium vanadate apatite: partial ordering,
 magnetic anisotropy, and slow relaxation of magnetization.
;
_journal_issue 15
_journal_name_full 'Dalton transactions (Cambridge, England : 2003)'
_journal_page_first 6211
_journal_page_last 6223
_journal_paper_doi 10.1039/d5dt00059a
_journal_volume 54
_journal_year 2025
_chemical_formula_sum 'Ca5 Co0.4 O12.94 V3'
_chemical_formula_weight 583.32
_space_group_crystal_system triclinic
_space_group_IT_number 2
_space_group_name_Hall '-P 1'
_space_group_name_H-M_alt 'P -1'
_atom_sites_solution_primary dual
_atom_sites_solution_secondary difmap
_audit_creation_method SHELXL-2018/3
_audit_update_record
;
2024-11-30 deposited with the CCDC.	2025-03-19 downloaded from the CCDC.
;
_cell_angle_alpha 90.033(2)
_cell_angle_beta 88.478(4)
_cell_angle_gamma 119.904(3)
_cell_formula_units_Z 2
_cell_length_a 9.6787(11)
_cell_length_b 9.6681(6)
_cell_length_c 7.0626(8)
_cell_measurement_reflns_used 6298
_cell_measurement_temperature 100(2)
_cell_measurement_theta_max 28
_cell_measurement_theta_min 2.50
_cell_volume 572.63(10)
_computing_cell_refinement 'SAINT (Bruker, 2019)'
_computing_data_collection '<i>APEX3</i> (Bruker, 2019)'
_computing_data_reduction 'SAINT (Bruker, 2019)'
_computing_molecular_graphics 'SHELXTL (Sheldrick, Acta Cryst., 2008, A64, 112-122)'
_computing_publication_material 'SHELXTL (Sheldrick, Acta Cryst., 2008, A64, 112-122)'
_computing_structure_refinement 'SHELXL-2018 (Sheldrick, Acta Cryst., 2015, C71, 3-8)'
_computing_structure_solution 'SHELXT, SHELXS-2013 (Sheldrick, Acta Cryst., 2015, A71, 3-8)'
_diffrn_ambient_temperature 100(2)
_diffrn_measured_fraction_theta_full 0.995
_diffrn_measured_fraction_theta_max 0.995
_diffrn_measurement_device_type 'Bruker D8 Quest with Photon III detector'
_diffrn_measurement_method '\f and \w shutterless scans'
_diffrn_radiation_type MoK\a
_diffrn_radiation_wavelength 0.71073
_diffrn_reflns_av_R_equivalents 0.0715
_diffrn_reflns_av_unetI/netI 0.0862
_diffrn_reflns_Laue_measured_fraction_full 0.995
_diffrn_reflns_Laue_measured_fraction_max 0.995
_diffrn_reflns_limit_h_max 13
_diffrn_reflns_limit_h_min -13
_diffrn_reflns_limit_k_max 13
_diffrn_reflns_limit_k_min -13
_diffrn_reflns_limit_l_max 9
_diffrn_reflns_limit_l_min -9
_diffrn_reflns_number 8248
_diffrn_reflns_point_group_measured_fraction_full 0.995
_diffrn_reflns_point_group_measured_fraction_max 0.995
_diffrn_reflns_theta_full 25.242
_diffrn_reflns_theta_max 28.997
_diffrn_reflns_theta_min 2.429
_diffrn_source 'micro-focus sealed X-ray tube'
_exptl_absorpt_coefficient_mu 5.251
_exptl_absorpt_correction_T_max 0.3299
_exptl_absorpt_correction_T_min 0.2129
_exptl_absorpt_correction_type multi-scan
_exptl_absorpt_process_details
;
 SADABS 2016/2: Krause, L., Herbst-Irmer, R., Sheldrick G.M. & Stalke D.,
 J. Appl. Cryst. 48 (2015) 3-10
;
_exptl_crystal_colour dark-brown
_exptl_crystal_density_diffrn 3.383
_exptl_crystal_description block
_exptl_crystal_F_000 566
_exptl_crystal_size_max 0.430
_exptl_crystal_size_mid 0.280
_exptl_crystal_size_min 0.210
_refine_diff_density_max 1.404
_refine_diff_density_min -1.478
_refine_diff_density_rms 0.205
_refine_ls_extinction_coef 0.0048(18)
_refine_ls_extinction_expression Fc^*^=kFc[1+0.001xFc^2^\l^3^/sin(2\q)]^-1/4^
_refine_ls_extinction_method 'SHELXL-2018/3 (Sheldrick 2018)'
_refine_ls_goodness_of_fit_ref 1.063
_refine_ls_hydrogen_treatment undef
_refine_ls_matrix_type full
_refine_ls_number_parameters 211
_refine_ls_number_reflns 3032
_refine_ls_number_restraints 0
_refine_ls_restrained_S_all 1.063
_refine_ls_R_factor_all 0.0592
_refine_ls_R_factor_gt 0.0484
_refine_ls_shift/su_max 0.001
_refine_ls_shift/su_mean 0.000
_refine_ls_structure_factor_coef Fsqd
_refine_ls_weighting_details 'w=1/[\s^2^(Fo^2^)+(0.0359P)^2^+0.4253P] where P=(Fo^2^+2Fc^2^)/3'
_refine_ls_weighting_scheme calc
_refine_ls_wR_factor_gt 0.1099
_refine_ls_wR_factor_ref 0.1187
_reflns_Friedel_coverage 0.000
_reflns_number_gt 2463
_reflns_number_total 3032
_reflns_threshold_expression 'I > 2\s(I)'
_cod_data_source_file d5dt00059a2.cif
_cod_data_source_block new
_cod_depositor_comments 'Adding full bibliography for 7718379.cif.'
_cod_original_formula_sum 'Ca5 Co0.40 O12.94 V3'
_cod_database_code 7718379
_shelx_shelxl_version_number 2018/3
_shelx_space_group_comment
;
The symmetry employed for this shelxl refinement is uniquely defined
by the following loop, which should always be used as a source of
symmetry information in preference to the above space-group names.
They are only intended as comments.
;
_shelx_estimated_absorpt_t_min 0.211
_shelx_estimated_absorpt_t_max 0.405

loop_
_space_group_symop_operation_xyz
'x, y, z'
'-x, -y, -z'

loop_
_atom_site_label
_atom_site_type_symbol
_atom_site_fract_x
_atom_site_fract_y
_atom_site_fract_z
_atom_site_U_iso_or_equiv
_atom_site_adp_type
_atom_site_occupancy
_atom_site_site_symmetry_order
_atom_site_calc_flag
_atom_site_refinement_flags_posn
_atom_site_refinement_flags_adp
_atom_site_refinement_flags_occupancy
_atom_site_disorder_assembly
_atom_site_disorder_group
Ca1 Ca -0.00632(12) -0.76121(13) 1.24339(16) 0.0202(3) Uani 1 1 d . . . . .
Ca2 Ca 0.25042(12) 0.00552(12) 0.25364(16) 0.0190(2) Uani 1 1 d . . . . .
Ca3 Ca 0.24744(12) -0.74523(13) 0.74390(15) 0.0175(2) Uani 1 1 d . . . . .
Ca4 Ca 0.34352(11) -0.31424(11) 0.50126(13) 0.0114(2) Uani 1 1 d . . . . .
Ca5 Ca 0.31149(11) -0.35303(11) 0.99628(13) 0.0121(2) Uani 1 1 d . . . . .
V1 V 0.02786(9) -0.37066(9) 1.26680(11) 0.00980(19) Uani 1 1 d . . . . .
V2 V 0.63351(9) -0.39235(9) 0.75591(11) 0.01000(19) Uani 1 1 d . . . . .
V3 V 0.60398(9) -1.02795(9) 0.23956(11) 0.00960(19) Uani 1 1 d . . . . .
O1 O 0.0851(4) -0.2658(5) 1.0625(6) 0.0262(9) Uani 1 1 d . . . . .
O2 O 0.1271(4) -0.4771(4) 1.2693(5) 0.0179(8) Uani 1 1 d . . . . .
O3 O 0.1036(4) -0.2384(4) 1.4460(5) 0.0212(8) Uani 1 1 d . . . . .
O4 O -0.1762(4) -0.4850(4) 1.2771(5) 0.0114(6) Uani 1 1 d . . . . .
O5 O 0.7705(5) -0.2954(5) 0.5773(5) 0.0270(9) Uani 1 1 d . . . . .
O6 O 0.5137(4) -0.3105(4) 0.7715(5) 0.0136(7) Uani 1 1 d . . . . .
O7 O 0.5310(4) -0.5953(4) 0.7220(5) 0.0205(8) Uani 1 1 d . . . . .
O8 O 0.7413(4) -0.3617(4) 0.9530(5) 0.0159(7) Uani 1 1 d . . . . .
O9 O 0.6971(5) -1.0792(5) 0.0694(5) 0.0261(9) Uani 1 1 d . . . . .
O10 O 0.4015(4) -1.1301(4) 0.2116(5) 0.0155(7) Uani 1 1 d . . . . .
O11 O 0.6867(4) -0.8264(4) 0.2428(5) 0.0136(7) Uani 1 1 d . . . . .
O12 O 0.6325(4) -1.0961(4) 0.4474(5) 0.0165(7) Uani 1 1 d . . . . .
O1H O 0.0013(5) -0.9916(5) 0.7502(6) 0.0239(12) Uani 0.936(11) 1 d . . . . .
Co1 Co 0.0403(4) -0.9953(5) 0.9821(5) 0.0189(10) Uani 0.1977(17) 1 d . . P . .
Co2 Co -0.0316(5) -1.0438(6) 0.5149(6) 0.0291(12) Uani 0.1977(17) 1 d . . P . .

loop_
_atom_site_aniso_label
_atom_site_aniso_U_11
_atom_site_aniso_U_22
_atom_site_aniso_U_33
_atom_site_aniso_U_23
_atom_site_aniso_U_13
_atom_site_aniso_U_12
Ca1 0.0137(5) 0.0192(5) 0.0253(6) 0.0067(5) 0.0050(4) 0.0066(4)
Ca2 0.0175(5) 0.0126(5) 0.0254(6) 0.0058(4) -0.0008(4) 0.0064(4)
Ca3 0.0147(5) 0.0186(5) 0.0232(5) -0.0002(4) 0.0003(4) 0.0112(4)
Ca4 0.0099(4) 0.0114(4) 0.0091(4) 0.0007(4) 0.0007(3) 0.0025(3)
Ca5 0.0161(5) 0.0105(4) 0.0098(4) 0.0012(4) 0.0011(3) 0.0068(4)
V1 0.0071(4) 0.0088(4) 0.0114(4) 0.0011(3) -0.0002(3) 0.0024(3)
V2 0.0093(4) 0.0110(4) 0.0118(4) -0.0012(3) -0.0021(3) 0.0065(3)
V3 0.0093(4) 0.0069(4) 0.0121(4) 0.0010(3) -0.0015(3) 0.0036(3)
O1 0.0168(18) 0.028(2) 0.023(2) 0.0117(18) 0.0003(15) 0.0031(16)
O2 0.0107(16) 0.0175(18) 0.029(2) -0.0002(16) -0.0005(14) 0.0096(14)
O3 0.0144(17) 0.0204(19) 0.0155(18) -0.0028(16) 0.0013(13) -0.0012(14)
O4 0.0068(15) 0.0095(15) 0.0140(16) 0.0013(13) -0.0017(12) 0.0010(12)
O5 0.0204(19) 0.050(3) 0.0202(19) 0.0145(19) 0.0048(15) 0.0254(19)
O6 0.0119(16) 0.0176(17) 0.0136(16) 0.0035(14) 0.0002(12) 0.0090(13)
O7 0.0127(17) 0.0160(18) 0.033(2) -0.0118(17) -0.0024(15) 0.0076(14)
O8 0.0205(18) 0.0205(18) 0.0139(16) -0.0015(15) -0.0049(13) 0.0154(15)
O9 0.051(3) 0.023(2) 0.0164(19) 0.0079(17) 0.0087(17) 0.028(2)
O10 0.0134(16) 0.0130(17) 0.0202(18) -0.0007(15) -0.0079(13) 0.0065(13)
O11 0.0180(17) 0.0093(16) 0.0157(17) -0.0006(14) -0.0019(13) 0.0084(13)
O12 0.0178(18) 0.0131(17) 0.0149(17) 0.0008(14) -0.0060(13) 0.0047(14)
O1H 0.0119(19) 0.013(2) 0.044(3) 0.0041(19) 0.0036(17) 0.0047(15)
Co1 0.020(2) 0.0212(18) 0.0129(19) 0.0009(15) 0.0041(16) 0.0086(19)
Co2 0.016(2) 0.040(3) 0.0141(19) 0.009(2) 0.0001(17) 0.0010(19)

loop_
_atom_type_symbol
_atom_type_description
_atom_type_scat_dispersion_real
_atom_type_scat_dispersion_imag
_atom_type_scat_source
Ca Ca 0.2262 0.3064 'International Tables Vol C Tables 4.2.6.8 and 6.1.1.4'
V V 0.3005 0.5294 'International Tables Vol C Tables 4.2.6.8 and 6.1.1.4'
O O 0.0106 0.0060 'International Tables Vol C Tables 4.2.6.8 and 6.1.1.4'
Co Co 0.3494 0.9721 'International Tables Vol C Tables 4.2.6.8 and 6.1.1.4'

loop_
_geom_angle_atom_site_label_1
_geom_angle_atom_site_label_2
_geom_angle_atom_site_label_3
_geom_angle
_geom_angle_site_symmetry_1
_geom_angle_site_symmetry_3
_geom_angle_publ_flag
O3 Ca1 O1 134.08(14) 2_548 2_547 ?
O3 Ca1 O2 84.57(13) 2_548 . ?
O1 Ca1 O2 88.59(14) 2_547 . ?
O3 Ca1 O1H 100.64(15) 2_548 2_537 ?
O1 Ca1 O1H 107.11(16) 2_547 2_537 ?
O2 Ca1 O1H 150.33(13) . 2_537 ?
O3 Ca1 O5 80.18(13) 2_548 2_647 ?
O1 Ca1 O5 142.02(13) 2_547 2_647 ?
O2 Ca1 O5 77.62(13) . 2_647 ?
O1H Ca1 O5 74.61(15) 2_537 2_647 ?
O3 Ca1 O8 140.50(12) 2_548 2_647 ?
O1 Ca1 O8 77.24(12) 2_547 2_647 ?
O2 Ca1 O8 71.02(11) . 2_647 ?
O1H Ca1 O8 87.72(13) 2_537 2_647 ?
O5 Ca1 O8 64.83(12) 2_647 2_647 ?
O3 Ca1 Co2 66.98(15) 2_548 2_537 ?
O1 Ca1 Co2 145.52(16) 2_547 2_537 ?
O2 Ca1 Co2 124.02(14) . 2_537 ?
O1H Ca1 Co2 38.88(15) 2_537 2_537 ?
O5 Ca1 Co2 51.57(13) 2_647 2_537 ?
O8 Ca1 Co2 101.31(12) 2_647 2_537 ?
O3 Ca1 O11 68.81(12) 2_548 1_456 ?
O1 Ca1 O11 67.80(12) 2_547 1_456 ?
O2 Ca1 O11 99.84(11) . 1_456 ?
O1H Ca1 O11 109.32(12) 2_537 1_456 ?
O5 Ca1 O11 148.97(12) 2_647 1_456 ?
O8 Ca1 O11 144.19(11) 2_647 1_456 ?
Co2 Ca1 O11 111.75(12) 2_537 1_456 ?
O3 Ca1 Co1 131.34(13) 2_548 2_537 ?
O1 Ca1 Co1 69.39(14) 2_547 2_537 ?
O2 Ca1 Co1 143.89(12) . 2_537 ?
O1H Ca1 Co1 37.89(14) 2_537 2_537 ?
O5 Ca1 Co1 102.02(14) 2_647 2_537 ?
O8 Ca1 Co1 76.26(11) 2_647 2_537 ?
Co2 Ca1 Co1 76.76(14) 2_537 2_537 ?
O11 Ca1 Co1 97.76(11) 1_456 2_537 ?
O3 Ca1 Co1 137.77(13) 2_548 . ?
O1 Ca1 Co1 73.12(13) 2_547 . ?
O2 Ca1 Co1 134.17(11) . . ?
O1H Ca1 Co1 37.90(13) 2_537 . ?
O5 Ca1 Co1 91.42(13) 2_647 . ?
O8 Ca1 Co1 64.17(10) 2_647 . ?
Co2 Ca1 Co1 75.41(13) 2_537 . ?
O11 Ca1 Co1 110.60(10) 1_456 . ?
Co1 Ca1 Co1 13.20(14) 2_537 . ?
O3 Ca1 V2 109.50(9) 2_548 2_647 ?
O1 Ca1 V2 109.50(10) 2_547 2_647 ?
O2 Ca1 V2 67.65(8) . 2_647 ?
O1H Ca1 V2 83.23(10) 2_537 2_647 ?
O5 Ca1 V2 32.56(9) 2_647 2_647 ?
O8 Ca1 V2 32.66(8) 2_647 2_647 ?
Co2 Ca1 V2 77.68(9) 2_537 2_647 ?
O11 Ca1 V2 167.45(8) 1_456 2_647 ?
Co1 Ca1 V2 92.42(8) 2_537 2_647 ?
Co1 Ca1 V2 79.29(7) . 2_647 ?
O3 Ca1 Co2 66.09(14) 2_548 1_556 ?
O1 Ca1 Co2 138.01(14) 2_547 1_556 ?
O2 Ca1 Co2 133.23(13) . 1_556 ?
O1H Ca1 Co2 35.39(14) 2_537 1_556 ?
O5 Ca1 Co2 62.62(13) 2_647 1_556 ?
O8 Ca1 Co2 109.21(12) 2_647 1_556 ?
Co2 Ca1 Co2 11.05(15) 2_537 1_556 ?
O11 Ca1 Co2 102.03(11) 1_456 1_556 ?
Co1 Ca1 Co2 72.12(12) 2_537 1_556 ?
Co1 Ca1 Co2 73.27(12) . 1_556 ?
V2 Ca1 Co2 88.04(8) 2_647 1_556 ?
O9 Ca2 O1H 92.31(15) 2_645 2_546 ?
O9 Ca2 O12 139.90(14) 2_645 2_646 ?
O1H Ca2 O12 110.04(14) 2_546 2_646 ?
O9 Ca2 O10 87.94(13) 2_645 1_565 ?
O1H Ca2 O10 147.90(13) 2_546 1_565 ?
O12 Ca2 O10 89.41(12) 2_646 1_565 ?
O9 Ca2 O3 138.22(14) 2_645 1_554 ?
O1H Ca2 O3 83.12(14) 2_546 1_554 ?
O12 Ca2 O3 79.01(12) 2_646 1_554 ?
O10 Ca2 O3 75.63(12) 1_565 1_554 ?
O9 Ca2 O1 74.33(13) 2_645 1_554 ?
O1H Ca2 O1 80.21(14) 2_546 1_554 ?
O12 Ca2 O1 140.38(13) 2_646 1_554 ?
O10 Ca2 O1 68.96(12) 1_565 1_554 ?
O3 Ca2 O1 63.95(12) 1_554 1_554 ?
O9 Ca2 O6 71.85(13) 2_645 2_656 ?
O1H Ca2 O6 110.28(12) 2_546 2_656 ?
O12 Ca2 O6 69.32(11) 2_646 2_656 ?
O10 Ca2 O6 100.29(11) 1_565 2_656 ?
O3 Ca2 O6 148.17(12) 1_554 2_656 ?
O1 Ca2 O6 144.83(12) 1_554 2_656 ?
O9 Ca2 Co2 124.34(14) 2_645 2_546 ?
O1H Ca2 Co2 37.77(14) 2_546 2_546 ?
O12 Ca2 Co2 72.37(13) 2_646 2_546 ?
O10 Ca2 Co2 146.22(14) 1_565 2_546 ?
O3 Ca2 Co2 73.14(14) 1_554 2_546 ?
O1 Ca2 Co2 107.40(13) 1_554 2_546 ?
O6 Ca2 Co2 99.43(12) 2_656 2_546 ?
O9 Ca2 Co1 51.40(12) 2_645 1_564 ?
O1H Ca2 Co1 42.03(13) 2_546 1_564 ?
O12 Ca2 Co1 147.02(12) 2_646 1_564 ?
O10 Ca2 Co1 123.56(12) 1_565 1_564 ?
O3 Ca2 Co1 107.63(12) 1_554 1_564 ?
O1 Ca2 Co1 63.79(12) 1_554 1_564 ?
O6 Ca2 Co1 100.86(11) 2_656 1_564 ?
Co2 Ca2 Co1 78.71(12) 2_546 1_564 ?
O9 Ca2 Co2 129.84(14) 2_645 1_565 ?
O1H Ca2 Co2 37.79(14) 2_546 1_565 ?
O12 Ca2 Co2 76.20(12) 2_646 1_565 ?
O10 Ca2 Co2 134.86(13) 1_565 1_565 ?
O3 Ca2 Co2 59.81(13) 1_554 1_565 ?
O1 Ca2 Co2 95.55(12) 1_554 1_565 ?
O6 Ca2 Co2 113.38(12) 2_656 1_565 ?
Co2 Ca2 Co2 14.28(19) 2_546 1_565 ?
Co1 Ca2 Co2 79.69(11) 1_564 1_565 ?
O9 Ca2 V1 106.20(11) 2_645 1_554 ?
O1H Ca2 V1 81.08(10) 2_546 1_554 ?
O12 Ca2 V1 109.78(9) 2_646 1_554 ?
O10 Ca2 V1 68.12(8) 1_565 1_554 ?
O3 Ca2 V1 32.03(8) 1_554 1_554 ?
O1 Ca2 V1 31.95(8) 1_554 1_554 ?
O6 Ca2 V1 168.40(8) 2_656 1_554 ?
Co2 Ca2 V1 91.09(10) 2_546 1_554 ?
Co1 Ca2 V1 85.93(9) 1_564 1_554 ?
Co2 Ca2 V1 76.92(10) 1_565 1_554 ?
O9 Ca2 Co1 63.18(12) 2_645 2_546 ?
O1H Ca2 Co1 29.99(12) 2_546 2_546 ?
O12 Ca2 Co1 137.39(11) 2_646 2_546 ?
O10 Ca2 Co1 132.23(11) 1_565 2_546 ?
O3 Ca2 Co1 100.46(11) 1_554 2_546 ?
O1 Ca2 Co1 67.03(11) 1_554 2_546 ?
O6 Ca2 Co1 104.89(10) 2_656 2_546 ?
Co2 Ca2 Co1 66.99(11) 2_546 2_546 ?
Co1 Ca2 Co1 12.06(12) 1_564 2_546 ?
Co2 Ca2 Co1 67.64(11) 1_565 2_546 ?
V1 Ca2 Co1 83.67(8) 1_554 2_546 ?
O5 Ca3 O8 143.54(15) 2_646 2_647 ?
O5 Ca3 O7 91.35(14) 2_646 . ?
O8 Ca3 O7 88.69(12) 2_647 . ?
O5 Ca3 O1H 92.30(16) 2_646 . ?
O8 Ca3 O1H 104.45(14) 2_647 . ?
O7 Ca3 O1H 151.81(14) . . ?
O5 Ca3 O9 135.87(14) 2_646 2_636 ?
O8 Ca3 O9 80.14(12) 2_647 2_636 ?
O7 Ca3 O9 81.66(14) . 2_636 ?
O1H Ca3 O9 76.33(15) . 2_636 ?
O5 Ca3 O4 73.93(13) 2_646 2_547 ?
O8 Ca3 O4 70.30(11) 2_647 2_547 ?
O7 Ca3 O4 100.97(11) . 2_547 ?
O1H Ca3 O4 106.90(12) . 2_547 ?
O9 Ca3 O4 150.20(12) 2_636 2_547 ?
O5 Ca3 O12 72.95(12) 2_646 2_636 ?
O8 Ca3 O12 139.28(12) 2_647 2_636 ?
O7 Ca3 O12 68.63(11) . 2_636 ?
O1H Ca3 O12 85.80(13) . 2_636 ?
O9 Ca3 O12 63.90(12) 2_636 2_636 ?
O4 Ca3 O12 144.88(11) 2_547 2_636 ?
O5 Ca3 Co1 129.72(14) 2_646 . ?
O8 Ca3 Co1 72.74(12) 2_647 . ?
O7 Ca3 Co1 131.58(13) . . ?
O1H Ca3 Co1 37.43(13) . . ?
O9 Ca3 Co1 51.76(13) 2_636 . ?
O4 Ca3 Co1 113.13(11) 2_547 . ?
O12 Ca3 Co1 96.96(11) 2_636 . ?
O5 Ca3 Co2 51.28(14) 2_646 2_536 ?
O8 Ca3 Co2 141.83(13) 2_647 2_536 ?
O7 Ca3 Co2 129.46(13) . 2_536 ?
O1H Ca3 Co2 41.91(14) . 2_536 ?
O9 Ca3 Co2 101.85(15) 2_636 2_536 ?
O4 Ca3 Co2 99.10(14) 2_547 2_536 ?
O12 Ca3 Co2 68.35(13) 2_636 2_536 ?
Co1 Ca3 Co2 78.90(12) . 2_536 ?
O5 Ca3 V3 105.23(11) 2_646 2_636 ?
O8 Ca3 V3 108.71(9) 2_647 2_636 ?
O7 Ca3 V3 68.93(9) . 2_636 ?
O1H Ca3 V3 83.15(10) . 2_636 ?
O9 Ca3 V3 31.97(9) 2_636 2_636 ?
O4 Ca3 V3 169.90(8) 2_547 2_636 ?
O12 Ca3 V3 32.31(8) 2_636 2_636 ?
Co1 Ca3 V3 75.38(8) . 2_636 ?
Co2 Ca3 V3 87.69(12) 2_536 2_636 ?
O5 Ca3 Co1 125.67(13) 2_646 2_537 ?
O8 Ca3 Co1 69.62(11) 2_647 2_537 ?
O7 Ca3 Co1 140.70(12) . 2_537 ?
O1H Ca3 Co1 35.75(13) . 2_537 ?
O9 Ca3 Co1 63.04(12) 2_636 2_537 ?
O4 Ca3 Co1 101.75(10) 2_547 2_537 ?
O12 Ca3 Co1 106.79(11) 2_636 2_537 ?
Co1 Ca3 Co1 11.70(14) . 2_537 ?
Co2 Ca3 Co1 77.40(11) 2_536 2_537 ?
V3 Ca3 Co1 86.97(7) 2_636 2_537 ?
O5 Ca3 Co2 63.06(14) 2_646 . ?
O8 Ca3 Co2 133.88(12) 2_647 . ?
O7 Ca3 Co2 135.48(12) . . ?
O1H Ca3 Co2 30.80(13) . . ?
O9 Ca3 Co2 92.26(14) 2_636 . ?
O4 Ca3 Co2 105.26(12) 2_547 . ?
O12 Ca3 Co2 69.17(12) 2_636 . ?
Co1 Ca3 Co2 67.30(11) . . ?
Co2 Ca3 Co2 11.80(16) 2_536 . ?
V3 Ca3 Co2 82.79(10) 2_636 . ?
Co1 Ca3 Co2 66.54(10) 2_537 . ?
O11 Ca4 O4 75.55(12) 2_646 2_547 ?
O11 Ca4 O7 159.62(12) 2_646 2_646 ?
O4 Ca4 O7 112.47(13) 2_547 2_646 ?
O11 Ca4 O2 124.42(12) 2_646 1_554 ?
O4 Ca4 O2 84.55(12) 2_547 1_554 ?
O7 Ca4 O2 75.75(12) 2_646 1_554 ?
O11 Ca4 O6 70.84(11) 2_646 . ?
O4 Ca4 O6 71.94(11) 2_547 . ?
O7 Ca4 O6 93.30(12) 2_646 . ?
O2 Ca4 O6 148.10(12) 1_554 . ?
O11 Ca4 O12 90.87(12) 2_646 1_565 ?
O4 Ca4 O12 141.12(12) 2_547 1_565 ?
O7 Ca4 O12 71.08(12) 2_646 1_565 ?
O2 Ca4 O12 131.23(12) 1_554 1_565 ?
O6 Ca4 O12 69.19(11) . 1_565 ?
O11 Ca4 O10 104.49(12) 2_646 1_565 ?
O4 Ca4 O10 154.43(11) 2_547 1_565 ?
O7 Ca4 O10 76.55(12) 2_646 1_565 ?
O2 Ca4 O10 74.35(11) 1_554 1_565 ?
O6 Ca4 O10 132.89(11) . 1_565 ?
O12 Ca4 O10 63.96(11) 1_565 1_565 ?
O11 Ca4 O3 67.36(11) 2_646 1_554 ?
O4 Ca4 O3 90.08(11) 2_547 1_554 ?
O7 Ca4 O3 129.22(12) 2_646 1_554 ?
O2 Ca4 O3 61.25(11) 1_554 1_554 ?
O6 Ca4 O3 137.45(11) . 1_554 ?
O12 Ca4 O3 118.40(11) 1_565 1_554 ?
O10 Ca4 O3 67.28(10) 1_565 1_554 ?
O11 Ca4 V3 101.35(9) 2_646 1_565 ?
O4 Ca4 V3 172.84(8) 2_547 1_565 ?
O7 Ca4 V3 68.34(9) 2_646 1_565 ?
O2 Ca4 V3 102.43(9) 1_554 1_565 ?
O6 Ca4 V3 100.98(8) . 1_565 ?
O12 Ca4 V3 31.79(8) 1_565 1_565 ?
O10 Ca4 V3 32.34(7) 1_565 1_565 ?
O3 Ca4 V3 94.68(8) 1_554 1_565 ?
O11 Ca4 V1 97.22(9) 2_646 1_554 ?
O4 Ca4 V1 90.29(8) 2_547 1_554 ?
O7 Ca4 V1 101.33(9) 2_646 1_554 ?
O2 Ca4 V1 30.76(8) 1_554 1_554 ?
O6 Ca4 V1 160.39(8) . 1_554 ?
O12 Ca4 V1 127.93(9) 1_565 1_554 ?
O10 Ca4 V1 64.21(8) 1_565 1_554 ?
O3 Ca4 V1 30.83(7) 1_554 1_554 ?
V3 Ca4 V1 96.55(3) 1_565 1_554 ?
O11 Ca4 V2 161.28(9) 2_646 2_646 ?
O4 Ca4 V2 87.79(9) 2_547 2_646 ?
O7 Ca4 V2 26.97(9) 2_646 2_646 ?
O2 Ca4 V2 60.90(8) 1_554 2_646 ?
O6 Ca4 V2 96.13(8) . 2_646 ?
O12 Ca4 V2 97.06(9) 1_565 2_646 ?
O10 Ca4 V2 94.22(8) 1_565 2_646 ?
O3 Ca4 V2 122.05(8) 1_554 2_646 ?
V3 Ca4 V2 94.19(3) 1_565 2_646 ?
V1 Ca4 V2 91.25(3) 1_554 2_646 ?
O11 Ca4 Ca5 43.37(8) 2_646 . ?
O4 Ca4 Ca5 44.13(8) 2_547 . ?
O7 Ca4 Ca5 129.74(10) 2_646 . ?
O2 Ca4 Ca5 126.57(9) 1_554 . ?
O6 Ca4 Ca5 42.24(8) . . ?
O12 Ca4 Ca5 102.16(8) 1_565 . ?
O10 Ca4 Ca5 146.84(9) 1_565 . ?
O3 Ca4 Ca5 98.53(8) 1_554 . ?
V3 Ca4 Ca5 129.54(4) 1_565 . ?
V1 Ca4 Ca5 118.61(3) 1_554 . ?
V2 Ca4 Ca5 118.06(4) 2_646 . ?
O6 Ca5 O11 73.19(12) . 2_646 ?
O6 Ca5 O10 111.09(12) . 1_566 ?
O11 Ca5 O10 86.33(12) 2_646 1_566 ?
O6 Ca5 O4 73.80(11) . 2_547 ?
O11 Ca5 O4 73.02(11) 2_646 2_547 ?
O10 Ca5 O4 156.64(12) 1_566 2_547 ?
O6 Ca5 O2 157.28(12) . . ?
O11 Ca5 O2 129.08(12) 2_646 . ?
O10 Ca5 O2 78.37(12) 1_566 . ?
O4 Ca5 O2 106.04(11) 2_547 . ?
O6 Ca5 O8 88.75(12) . 2_647 ?
O11 Ca5 O8 142.45(12) 2_646 2_647 ?
O10 Ca5 O8 131.19(12) 1_566 2_647 ?
O4 Ca5 O8 70.37(11) 2_547 2_647 ?
O2 Ca5 O8 70.41(11) . 2_647 ?
O6 Ca5 O7 91.48(11) . 2_647 ?
O11 Ca5 O7 147.86(12) 2_646 2_647 ?
O10 Ca5 O7 72.82(11) 1_566 2_647 ?
O4 Ca5 O7 130.51(11) 2_547 2_647 ?
O2 Ca5 O7 71.13(11) . 2_647 ?
O8 Ca5 O7 62.15(11) 2_647 2_647 ?
O6 Ca5 O1 139.89(12) . . ?
O11 Ca5 O1 66.70(11) 2_646 . ?
O10 Ca5 O1 67.70(11) 1_566 . ?
O4 Ca5 O1 93.56(12) 2_547 . ?
O2 Ca5 O1 62.52(11) . . ?
O8 Ca5 O1 123.31(12) 2_647 . ?
O7 Ca5 O1 123.35(11) 2_647 . ?
O6 Ca5 V1 171.06(9) . . ?
O11 Ca5 V1 97.90(8) 2_646 . ?
O10 Ca5 V1 66.78(8) 1_566 . ?
O4 Ca5 V1 104.68(8) 2_547 . ?
O2 Ca5 V1 31.62(8) . . ?
O8 Ca5 V1 99.08(8) 2_647 . ?
O7 Ca5 V1 95.98(8) 2_647 . ?
O1 Ca5 V1 31.23(8) . . ?
O6 Ca5 V2 92.88(9) . 2_647 ?
O11 Ca5 V2 165.79(9) 2_646 2_647 ?
O10 Ca5 V2 101.73(9) 1_566 2_647 ?
O4 Ca5 V2 100.78(8) 2_547 2_647 ?
O2 Ca5 V2 64.61(8) . 2_647 ?
O8 Ca5 V2 30.76(8) 2_647 2_647 ?
O7 Ca5 V2 31.61(8) 2_647 2_647 ?
O1 Ca5 V2 127.13(9) . 2_647 ?
V1 Ca5 V2 96.05(3) . 2_647 ?
O6 Ca5 V3 87.01(9) . 1_566 ?
O11 Ca5 V3 90.00(8) 2_646 1_566 ?
O10 Ca5 V3 26.69(8) 1_566 1_566 ?
O4 Ca5 V3 157.23(8) 2_547 1_566 ?
O2 Ca5 V3 96.40(9) . 1_566 ?
O8 Ca5 V3 122.35(8) 2_647 1_566 ?
O7 Ca5 V3 60.53(8) 2_647 1_566 ?
O1 Ca5 V3 93.42(9) . 1_566 ?
V1 Ca5 V3 92.37(3) . 1_566 ?
V2 Ca5 V3 92.14(3) 2_647 1_566 ?
O6 Ca5 Ca4 46.48(8) . . ?
O11 Ca5 Ca4 42.14(8) 2_646 . ?
O10 Ca5 Ca4 124.27(9) 1_566 . ?
O4 Ca5 Ca4 42.25(8) 2_547 . ?
O2 Ca5 Ca4 144.97(9) . . ?
O8 Ca5 Ca4 102.06(8) 2_647 . ?
O7 Ca5 Ca4 137.05(8) 2_647 . ?
O1 Ca5 Ca4 99.04(9) . . ?
V1 Ca5 Ca4 126.74(4) . . ?
V2 Ca5 Ca4 125.24(4) 2_647 . ?
V3 Ca5 Ca4 115.15(3) 1_566 . ?
O1 V1 O3 107.5(2) . . ?
O1 V1 O4 109.05(17) . . ?
O3 V1 O4 113.68(17) . . ?
O1 V1 O2 105.6(2) . . ?
O3 V1 O2 105.68(19) . . ?
O4 V1 O2 114.84(17) . . ?
O1 V1 Ca2 57.74(15) . 1_556 ?
O3 V1 Ca2 49.79(13) . 1_556 ?
O4 V1 Ca2 130.10(12) . 1_556 ?
O2 V1 Ca2 115.04(12) . 1_556 ?
O1 V1 Ca5 57.92(15) . . ?
O3 V1 Ca5 110.69(12) . . ?
O4 V1 Ca5 135.56(12) . . ?
O2 V1 Ca5 48.34(13) . . ?
Ca2 V1 Ca5 81.94(3) 1_556 . ?
O1 V1 Ca4 110.33(13) . 1_556 ?
O3 V1 Ca4 57.56(14) . 1_556 ?
O4 V1 Ca4 140.34(11) . 1_556 ?
O2 V1 Ca4 48.88(12) . 1_556 ?
Ca2 V1 Ca4 76.97(3) 1_556 1_556 ?
Ca5 V1 Ca4 66.49(3) . 1_556 ?
O1 V1 Ca3 80.76(15) . 2_547 ?
O3 V1 Ca3 84.18(14) . 2_547 ?
O4 V1 Ca3 50.81(11) . 2_547 ?
O2 V1 Ca3 165.56(12) . 2_547 ?
Ca2 V1 Ca3 79.36(3) 1_556 2_547 ?
Ca5 V1 Ca3 138.43(4) . 2_547 ?
Ca4 V1 Ca3 141.71(3) 1_556 2_547 ?
O1 V1 Ca5 83.83(13) . 2_547 ?
O3 V1 Ca5 149.15(13) . 2_547 ?
O4 V1 Ca5 36.62(11) . 2_547 ?
O2 V1 Ca5 98.31(12) . 2_547 ?
Ca2 V1 Ca5 133.74(4) 1_556 2_547 ?
Ca5 V1 Ca5 99.68(3) . 2_547 ?
Ca4 V1 Ca5 146.12(3) 1_556 2_547 ?
Ca3 V1 Ca5 69.10(3) 2_547 2_547 ?
O1 V1 Ca1 114.83(16) . . ?
O3 V1 Ca1 126.91(14) . . ?
O4 V1 Ca1 81.47(11) . . ?
O2 V1 Ca1 33.69(12) . . ?
Ca2 V1 Ca1 148.30(3) 1_556 . ?
Ca5 V1 Ca1 70.27(3) . . ?
Ca4 V1 Ca1 78.12(3) 1_556 . ?
Ca3 V1 Ca1 131.88(3) 2_547 . ?
Ca5 V1 Ca1 68.02(3) 2_547 . ?
O1 V1 Ca4 138.25(13) . 2_547 ?
O3 V1 Ca4 100.47(12) . 2_547 ?
O4 V1 Ca4 29.60(11) . 2_547 ?
O2 V1 Ca4 95.71(12) . 2_547 ?
Ca2 V1 Ca4 140.84(3) 1_556 2_547 ?
Ca5 V1 Ca4 136.98(3) . 2_547 ?
Ca4 V1 Ca4 110.74(3) 1_556 2_547 ?
Ca3 V1 Ca4 71.79(3) 2_547 2_547 ?
Ca5 V1 Ca4 57.43(2) 2_547 2_547 ?
Ca1 V1 Ca4 67.37(3) . 2_547 ?
O1 V1 Ca1 129.86(16) . 2_548 ?
O3 V1 Ca1 28.11(12) . 2_548 ?
O4 V1 Ca1 88.08(11) . 2_548 ?
O2 V1 Ca1 108.90(13) . 2_548 ?
Ca2 V1 Ca1 74.94(3) 1_556 2_548 ?
Ca5 V1 Ca1 134.40(3) . 2_548 ?
Ca4 V1 Ca1 70.24(3) 1_556 2_548 ?
Ca3 V1 Ca1 74.81(3) 2_547 2_548 ?
Ca5 V1 Ca1 124.69(3) 2_547 2_548 ?
Ca1 V1 Ca1 114.14(3) . 2_548 ?
Ca4 V1 Ca1 72.37(3) 2_547 2_548 ?
O8 V2 O6 112.47(16) . . ?
O8 V2 O5 105.34(18) . . ?
O6 V2 O5 107.55(18) . . ?
O8 V2 O7 106.39(18) . . ?
O6 V2 O7 113.48(17) . . ?
O5 V2 O7 111.4(2) . . ?
O8 V2 Ca1 55.30(12) . 2_647 ?
O6 V2 Ca1 131.81(12) . 2_647 ?
O5 V2 Ca1 50.82(13) . 2_647 ?
O7 V2 Ca1 114.62(12) . 2_647 ?
O8 V2 Ca5 50.62(12) . 2_647 ?
O6 V2 Ca5 136.68(12) . 2_647 ?
O5 V2 Ca5 115.30(13) . 2_647 ?
O7 V2 Ca5 56.25(13) . 2_647 ?
Ca1 V2 Ca5 76.12(3) 2_647 2_647 ?
O8 V2 Ca2 88.87(12) . 2_656 ?
O6 V2 Ca2 53.38(12) . 2_656 ?
O5 V2 Ca2 68.84(15) . 2_656 ?
O7 V2 Ca2 163.64(13) . 2_656 ?
Ca1 V2 Ca2 78.75(3) 2_647 2_656 ?
Ca5 V2 Ca2 139.46(3) 2_647 2_656 ?
O8 V2 Ca4 107.14(12) . 2_646 ?
O6 V2 Ca4 137.93(12) . 2_646 ?
O5 V2 Ca4 73.99(15) . 2_646 ?
O7 V2 Ca4 38.92(12) . 2_646 ?
Ca1 V2 Ca4 82.89(3) 2_647 2_646 ?
Ca5 V2 Ca4 64.28(3) 2_647 2_646 ?
Ca2 V2 Ca4 142.29(4) 2_656 2_646 ?
O8 V2 Ca3 117.72(13) . . ?
O6 V2 Ca3 79.45(12) . . ?
O5 V2 Ca3 129.87(15) . . ?
O7 V2 Ca3 34.38(11) . . ?
Ca1 V2 Ca3 148.71(4) 2_647 . ?
Ca5 V2 Ca3 78.21(3) 2_647 . ?
Ca2 V2 Ca3 132.47(3) 2_656 . ?
Ca4 V2 Ca3 69.93(3) 2_646 . ?
O8 V2 Ca5 95.33(12) . . ?
O6 V2 Ca5 29.06(12) . . ?
O5 V2 Ca5 136.32(14) . . ?
O7 V2 Ca5 98.53(12) . . ?
Ca1 V2 Ca5 139.96(4) 2_647 . ?
Ca5 V2 Ca5 107.62(3) 2_647 . ?
Ca2 V2 Ca5 73.65(3) 2_656 . ?
Ca4 V2 Ca5 135.61(3) 2_646 . ?
Ca3 V2 Ca5 65.74(3) . . ?
O8 V2 Ca3 132.15(13) . 2_646 ?
O6 V2 Ca3 92.21(12) . 2_646 ?
O5 V2 Ca3 26.84(13) . 2_646 ?
O7 V2 Ca3 99.36(14) . 2_646 ?
Ca1 V2 Ca3 77.47(3) 2_647 2_646 ?
Ca5 V2 Ca3 129.63(3) 2_647 2_646 ?
Ca2 V2 Ca3 73.49(3) 2_656 2_646 ?
Ca4 V2 Ca3 70.51(3) 2_646 2_646 ?
Ca3 V2 Ca3 106.37(3) . 2_646 ?
Ca5 V2 Ca3 120.10(3) . 2_646 ?
O8 V2 Ca4 147.00(12) . . ?
O6 V2 Ca4 34.64(11) . . ?
O5 V2 Ca4 89.11(12) . . ?
O7 V2 Ca4 95.10(13) . . ?
Ca1 V2 Ca4 135.90(4) 2_647 . ?
Ca5 V2 Ca4 146.86(3) 2_647 . ?
Ca2 V2 Ca4 68.57(3) 2_656 . ?
Ca4 V2 Ca4 105.31(3) 2_646 . ?
Ca3 V2 Ca4 68.78(3) . . ?
Ca5 V2 Ca4 56.18(2) . . ?
Ca3 V2 Ca4 65.61(3) 2_646 . ?
O12 V3 O11 110.46(17) . . ?
O12 V3 O9 106.08(18) . . ?
O11 V3 O9 109.71(18) . . ?
O12 V3 O10 105.25(17) . . ?
O11 V3 O10 114.39(16) . . ?
O9 V3 O10 110.5(2) . . ?
O12 V3 Ca3 57.97(12) . 2_636 ?
O11 V3 Ca3 132.54(12) . 2_636 ?
O9 V3 Ca3 48.94(13) . 2_636 ?
O10 V3 Ca3 113.00(12) . 2_636 ?
O12 V3 Ca4 52.32(12) . 1_545 ?
O11 V3 Ca4 134.08(12) . 1_545 ?
O9 V3 Ca4 115.93(14) . 1_545 ?
O10 V3 Ca4 53.30(12) . 1_545 ?
Ca3 V3 Ca4 78.89(3) 2_636 1_545 ?
O12 V3 Ca1 85.84(12) . 1_654 ?
O11 V3 Ca1 53.81(11) . 1_654 ?
O9 V3 Ca1 72.13(15) . 1_654 ?
O10 V3 Ca1 166.80(12) . 1_654 ?
Ca3 V3 Ca1 78.79(3) 2_636 1_654 ?
Ca4 V3 Ca1 138.15(4) 1_545 1_654 ?
O12 V3 Ca5 108.21(12) . 1_544 ?
O11 V3 Ca5 138.70(12) . 1_544 ?
O9 V3 Ca5 72.07(15) . 1_544 ?
O10 V3 Ca5 39.53(12) . 1_544 ?
Ca3 V3 Ca5 81.16(3) 2_636 1_544 ?
Ca4 V3 Ca5 64.70(3) 1_545 1_544 ?
Ca1 V3 Ca5 143.93(3) 1_654 1_544 ?
O12 V3 Ca2 112.35(13) . 1_545 ?
O11 V3 Ca2 79.71(11) . 1_545 ?
O9 V3 Ca2 134.01(15) . 1_545 ?
O10 V3 Ca2 35.63(12) . 1_545 ?
Ca3 V3 Ca2 147.45(4) 2_636 1_545 ?
Ca4 V3 Ca2 72.67(3) 1_545 1_545 ?
Ca1 V3 Ca2 133.50(3) 1_654 1_545 ?
Ca5 V3 Ca2 72.66(3) 1_544 1_545 ?
O12 V3 Ca4 86.34(12) . 2_646 ?
O11 V3 Ca4 33.01(12) . 2_646 ?
O9 V3 Ca4 140.46(15) . 2_646 ?
O10 V3 Ca4 101.57(12) . 2_646 ?
Ca3 V3 Ca4 134.98(3) 2_636 2_646 ?
Ca4 V3 Ca4 101.51(3) 1_545 2_646 ?
Ca1 V3 Ca4 71.55(3) 1_654 2_646 ?
Ca5 V3 Ca4 140.31(3) 1_544 2_646 ?
Ca2 V3 Ca4 67.65(3) 1_545 2_646 ?
O12 V3 Ca2 134.85(13) . 2_645 ?
O11 V3 Ca2 90.50(12) . 2_645 ?
O9 V3 Ca2 29.24(13) . 2_645 ?
O10 V3 Ca2 101.04(12) . 2_645 ?
Ca3 V3 Ca2 78.17(3) 2_636 2_645 ?
Ca4 V3 Ca2 133.21(3) 1_545 2_645 ?
Ca1 V3 Ca2 74.88(3) 1_654 2_645 ?
Ca5 V3 Ca2 71.84(3) 1_544 2_645 ?
Ca2 V3 Ca2 110.47(3) 1_545 2_645 ?
Ca4 V3 Ca2 123.38(3) 2_646 2_645 ?
O12 V3 Ca5 140.34(12) . 2_646 ?
O11 V3 Ca5 29.90(12) . 2_646 ?
O9 V3 Ca5 95.46(13) . 2_646 ?
O10 V3 Ca5 97.42(12) . 2_646 ?
Ca3 V3 Ca5 138.81(3) 2_636 2_646 ?
Ca4 V3 Ca5 142.16(3) 1_545 2_646 ?
Ca1 V3 Ca5 69.38(3) 1_654 2_646 ?
Ca5 V3 Ca5 109.99(3) 1_544 2_646 ?
Ca2 V3 Ca5 70.26(3) 1_545 2_646 ?
Ca4 V3 Ca5 57.12(2) 2_646 2_646 ?
Ca2 V3 Ca5 68.95(3) 2_645 2_646 ?
V1 O1 Ca1 145.5(2) . 2_547 ?
V1 O1 Ca2 90.32(17) . 1_556 ?
Ca1 O1 Ca2 115.95(16) 2_547 1_556 ?
V1 O1 Ca5 90.85(17) . . ?
Ca1 O1 Ca5 104.30(15) 2_547 . ?
Ca2 O1 Ca5 101.53(13) 1_556 . ?
V1 O2 Ca1 122.76(17) . . ?
V1 O2 Ca5 100.04(17) . . ?
Ca1 O2 Ca5 109.65(14) . . ?
V1 O2 Ca4 100.35(16) . 1_556 ?
Ca1 O2 Ca4 125.34(15) . 1_556 ?
Ca5 O2 Ca4 91.98(12) . 1_556 ?
V1 O3 Ca1 132.10(19) . 2_548 ?
V1 O3 Ca2 98.17(16) . 1_556 ?
Ca1 O3 Ca2 122.45(17) 2_548 1_556 ?
V1 O3 Ca4 91.60(16) . 1_556 ?
Ca1 O3 Ca4 103.47(14) 2_548 1_556 ?
Ca2 O3 Ca4 100.45(12) 1_556 1_556 ?
V1 O4 Ca4 129.37(17) . 2_547 ?
V1 O4 Ca5 118.65(16) . 2_547 ?
Ca4 O4 Ca5 93.62(11) 2_547 2_547 ?
V1 O4 Ca3 99.00(14) . 2_547 ?
Ca4 O4 Ca3 111.91(12) 2_547 2_547 ?
Ca5 O4 Ca3 101.95(12) 2_547 2_547 ?
V2 O5 Co2 136.6(3) . 1_665 ?
V2 O5 Ca3 133.9(2) . 2_646 ?
Co2 O5 Ca3 75.12(17) 1_665 2_646 ?
V2 O5 Ca1 96.62(16) . 2_647 ?
Co2 O5 Ca1 70.03(17) 1_665 2_647 ?
Ca3 O5 Ca1 129.02(16) 2_646 2_647 ?
V2 O6 Ca5 130.43(18) . . ?
V2 O6 Ca4 123.03(17) . . ?
Ca5 O6 Ca4 91.28(11) . . ?
V2 O6 Ca2 96.07(14) . 2_656 ?
Ca5 O6 Ca2 113.41(14) . 2_656 ?
Ca4 O6 Ca2 99.87(12) . 2_656 ?
V2 O7 Ca3 121.53(17) . . ?
V2 O7 Ca4 114.11(18) . 2_646 ?
Ca3 O7 Ca4 116.24(14) . 2_646 ?
V2 O7 Ca5 92.14(15) . 2_647 ?
Ca3 O7 Ca5 116.21(16) . 2_647 ?
Ca4 O7 Ca5 88.94(11) 2_646 2_647 ?
V2 O8 Ca3 136.59(18) . 2_647 ?
V2 O8 Ca5 98.61(16) . 2_647 ?
Ca3 O8 Ca5 106.83(13) 2_647 2_647 ?
V2 O8 Ca1 92.04(15) . 2_647 ?
Ca3 O8 Ca1 116.33(14) 2_647 2_647 ?
Ca5 O8 Ca1 100.55(12) 2_647 2_647 ?
V3 O9 Co1 131.7(3) . 2_636 ?
V3 O9 Ca2 130.1(2) . 2_645 ?
Co1 O9 Ca2 75.04(15) 2_636 2_645 ?
V3 O9 Ca3 99.09(17) . 2_636 ?
Co1 O9 Ca3 72.10(16) 2_636 2_636 ?
Ca2 O9 Ca3 130.76(16) 2_645 2_636 ?
V3 O10 Ca2 119.91(17) . 1_545 ?
V3 O10 Ca5 113.78(17) . 1_544 ?
Ca2 O10 Ca5 120.17(14) 1_545 1_544 ?
V3 O10 Ca4 94.36(14) . 1_545 ?
Ca2 O10 Ca4 108.04(14) 1_545 1_545 ?
Ca5 O10 Ca4 91.68(12) 1_544 1_545 ?
V3 O11 Ca4 123.90(18) . 2_646 ?
V3 O11 Ca5 129.57(18) . 2_646 ?
Ca4 O11 Ca5 94.48(12) 2_646 2_646 ?
V3 O11 Ca1 95.84(14) . 1_654 ?
Ca4 O11 Ca1 106.19(13) 2_646 1_654 ?
Ca5 O11 Ca1 103.86(12) 2_646 1_654 ?
V3 O12 Ca2 141.41(19) . 2_646 ?
V3 O12 Ca4 95.89(14) . 1_545 ?
Ca2 O12 Ca4 108.76(14) 2_646 1_545 ?
V3 O12 Ca3 89.72(14) . 2_636 ?
Ca2 O12 Ca3 113.00(14) 2_646 2_636 ?
Ca4 O12 Ca3 101.27(12) 1_545 2_636 ?
Co1 O1H Co2 160.8(4) . . ?
Co1 O1H Co2 161.1(3) . 2_536 ?
Co2 O1H Co2 24.4(3) . 2_536 ?
Co1 O1H Co1 23.8(2) . 2_537 ?
Co2 O1H Co1 158.2(3) . 2_537 ?
Co2 O1H Co1 171.4(3) 2_536 2_537 ?
Co1 O1H Ca2 105.6(2) . 2_546 ?
Co2 O1H Ca2 84.9(2) . 2_546 ?
Co2 O1H Ca2 92.0(2) 2_536 2_546 ?
Co1 O1H Ca2 81.85(18) 2_537 2_546 ?
Co1 O1H Ca3 83.8(2) . . ?
Co2 O1H Ca3 104.2(2) . . ?
Co2 O1H Ca3 80.74(19) 2_536 . ?
Co1 O1H Ca3 97.5(2) 2_537 . ?
Ca2 O1H Ca3 122.83(17) 2_546 . ?
Co1 O1H Ca1 81.1(2) . 2_537 ?
Co2 O1H Ca1 79.8(2) . 2_537 ?
Co2 O1H Ca1 96.9(2) 2_536 2_537 ?
Co1 O1H Ca1 91.3(2) 2_537 2_537 ?
Ca2 O1H Ca1 118.13(16) 2_546 2_537 ?
Ca3 O1H Ca1 119.04(17) . 2_537 ?
Co1 Co1 O1H 94.2(6) 2_537 . ?
Co1 Co1 O1H 62.1(5) 2_537 2_537 ?
O1H Co1 O1H 156.2(2) . 2_537 ?
Co1 Co1 O9 166.1(7) 2_537 2_636 ?
O1H Co1 O9 95.2(2) . 2_636 ?
O1H Co1 O9 108.2(2) 2_537 2_636 ?
Co1 Co1 Ca1 113.2(6) 2_537 2_537 ?
O1H Co1 Ca1 61.02(18) . 2_537 ?
O1H Co1 Ca1 126.1(2) 2_537 2_537 ?
O9 Co1 Ca1 80.36(14) 2_636 2_537 ?
Co1 Co1 Ca3 121.7(6) 2_537 . ?
O1H Co1 Ca3 58.77(17) . . ?
O1H Co1 Ca3 132.2(2) 2_537 . ?
O9 Co1 Ca3 56.15(12) 2_636 . ?
Ca1 Co1 Ca3 97.54(11) 2_537 . ?
Co1 Co1 Ca2 118.1(6) 2_537 1_546 ?
O1H Co1 Ca2 147.6(2) . 1_546 ?
O1H Co1 Ca2 56.12(16) 2_537 1_546 ?
O9 Co1 Ca2 53.57(13) 2_636 1_546 ?
Ca1 Co1 Ca2 100.87(13) 2_537 1_546 ?
Ca3 Co1 Ca2 101.62(12) . 1_546 ?
Co1 Co1 Ca1 53.6(5) 2_537 . ?
O1H Co1 Ca1 116.2(2) . . ?
O1H Co1 Ca1 50.81(15) 2_537 . ?
O9 Co1 Ca1 112.82(17) 2_636 . ?
Ca1 Co1 Ca1 166.80(14) 2_537 . ?
Ca3 Co1 Ca1 90.90(12) . . ?
Ca2 Co1 Ca1 87.26(11) 1_546 . ?
Co1 Co1 Ca3 46.6(5) 2_537 2_537 ?
O1H Co1 Ca3 117.4(2) . 2_537 ?
O1H Co1 Ca3 46.73(14) 2_537 2_537 ?
O9 Co1 Ca3 135.00(19) 2_636 2_537 ?
Ca1 Co1 Ca3 88.97(11) 2_537 2_537 ?
Ca3 Co1 Ca3 168.30(14) . 2_537 ?
Ca2 Co1 Ca3 86.59(10) 1_546 2_537 ?
Ca1 Co1 Ca3 81.08(8) . 2_537 ?
Co1 Co1 Ca2 49.8(5) 2_537 2_546 ?
O1H Co1 Ca2 44.40(16) . 2_546 ?
O1H Co1 Ca2 111.83(18) 2_537 2_546 ?
O9 Co1 Ca2 138.11(17) 2_636 2_546 ?
Ca1 Co1 Ca2 86.00(11) 2_537 2_546 ?
Ca3 Co1 Ca2 87.14(11) . 2_546 ?
Ca2 Co1 Ca2 167.94(12) 1_546 2_546 ?
Ca1 Co1 Ca2 84.30(9) . 2_546 ?
Ca3 Co1 Ca2 83.61(9) 2_537 2_546 ?
Co2 Co2 O1H 89.7(7) 2_536 . ?
Co2 Co2 O1H 65.9(6) 2_536 2_536 ?
O1H Co2 O1H 155.6(3) . 2_536 ?
Co2 Co2 O5 174.2(8) 2_536 1_445 ?
O1H Co2 O5 94.6(2) . 1_445 ?
O1H Co2 O5 109.7(3) 2_536 1_445 ?
Co2 Co2 Ca1 127.4(8) 2_536 2_537 ?
O1H Co2 Ca1 61.4(2) . 2_537 ?
O1H Co2 Ca1 133.5(3) 2_536 2_537 ?
O5 Co2 Ca1 58.39(15) 1_445 2_537 ?
Co2 Co2 Ca3 121.2(7) 2_536 2_536 ?
O1H Co2 Ca3 145.7(2) . 2_536 ?
O1H Co2 Ca3 57.36(17) 2_536 2_536 ?
O5 Co2 Ca3 53.60(13) 1_445 2_536 ?
Ca1 Co2 Ca3 103.32(16) 2_537 2_536 ?
Co2 Co2 Ca2 103.4(8) 2_536 2_546 ?
O1H Co2 Ca2 57.30(19) . 2_546 ?
O1H Co2 Ca2 126.1(3) 2_536 2_546 ?
O5 Co2 Ca2 75.80(15) 1_445 2_546 ?
Ca1 Co2 Ca2 96.20(13) 2_537 2_546 ?
Ca3 Co2 Ca2 97.85(13) 2_536 2_546 ?
Co2 Co2 Ca2 62.3(7) 2_536 1_545 ?
O1H Co2 Ca2 119.4(2) . 1_545 ?
O1H Co2 Ca2 50.23(16) 2_536 1_545 ?
O5 Co2 Ca2 118.4(2) 1_445 1_545 ?
Ca1 Co2 Ca2 93.19(16) 2_537 1_545 ?
Ca3 Co2 Ca2 90.40(14) 2_536 1_545 ?
Ca2 Co2 Ca2 165.72(19) 2_546 1_545 ?
Co2 Co2 Ca1 41.6(7) 2_536 1_554 ?
O1H Co2 Ca1 113.5(3) . 1_554 ?
O1H Co2 Ca1 47.66(17) 2_536 1_554 ?
O5 Co2 Ca1 132.7(2) 1_445 1_554 ?
Ca1 Co2 Ca1 168.95(15) 2_537 1_554 ?
Ca3 Co2 Ca1 86.14(13) 2_536 1_554 ?
Ca2 Co2 Ca1 88.03(16) 2_546 1_554 ?
Ca2 Co2 Ca1 80.89(9) 1_545 1_554 ?
Co2 Co2 Ca3 47.0(6) 2_536 . ?
O1H Co2 Ca3 44.99(16) . . ?
O1H Co2 Ca3 111.32(19) 2_536 . ?
O5 Co2 Ca3 138.2(2) 1_445 . ?
Ca1 Co2 Ca3 87.04(12) 2_537 . ?
Ca3 Co2 Ca3 168.20(16) 2_536 . ?
Ca2 Co2 Ca3 86.48(13) 2_546 . ?
Ca2 Co2 Ca3 83.28(9) 1_545 . ?
Ca1 Co2 Ca3 83.03(11) 1_554 . ?

loop_
_geom_bond_atom_site_label_1
_geom_bond_atom_site_label_2
_geom_bond_distance
_geom_bond_site_symmetry_2
_geom_bond_publ_flag
Ca1 O3 2.364(4) 2_548 ?
Ca1 O1 2.367(4) 2_547 ?
Ca1 O2 2.392(4) . ?
Ca1 O1H 2.415(4) 2_537 ?
Ca1 O5 2.453(4) 2_647 ?
Ca1 O8 2.586(4) 2_647 ?
Ca1 Co2 2.708(5) 2_537 ?
Ca1 O11 2.713(3) 1_456 ?
Ca1 Co1 2.727(4) 2_537 ?
Ca1 Co1 3.115(4) . ?
Ca1 V2 3.1438(13) 2_647 ?
Ca1 Co2 3.242(5) 1_556 ?
Ca2 O9 2.356(4) 2_645 ?
Ca2 O1H 2.373(4) 2_546 ?
Ca2 O12 2.376(4) 2_646 ?
Ca2 O10 2.415(4) 1_565 ?
Ca2 O3 2.447(4) 1_554 ?
Ca2 O1 2.681(4) 1_554 ?
Ca2 O6 2.684(4) 2_656 ?
Ca2 Co2 2.809(5) 2_546 ?
Ca2 Co1 2.829(4) 1_564 ?
Ca2 Co2 3.085(4) 1_565 ?
Ca2 V1 3.1708(13) 1_554 ?
Ca2 Co1 3.266(4) 2_546 ?
Ca3 O5 2.328(4) 2_646 ?
Ca3 O8 2.358(4) 2_647 ?
Ca3 O7 2.381(4) . ?
Ca3 O1H 2.385(4) . ?
Ca3 O9 2.420(4) 2_636 ?
Ca3 O4 2.643(3) 2_547 ?
Ca3 O12 2.687(4) 2_636 ?
Ca3 Co1 2.773(4) . ?
Ca3 Co2 2.796(4) 2_536 ?
Ca3 V3 3.1693(13) 2_636 ?
Ca3 Co1 3.247(4) 2_537 ?
Ca3 Co2 3.270(4) . ?
Ca4 O11 2.359(3) 2_646 ?
Ca4 O4 2.362(3) 2_547 ?
Ca4 O7 2.384(3) 2_646 ?
Ca4 O2 2.538(4) 1_554 ?
Ca4 O6 2.543(3) . ?
Ca4 O12 2.545(4) 1_565 ?
Ca4 O10 2.572(4) 1_565 ?
Ca4 O3 2.798(4) 1_554 ?
Ca4 V3 3.1989(12) 1_565 ?
Ca4 V1 3.3136(13) 1_554 ?
Ca4 V2 3.4635(12) 2_646 ?
Ca4 Ca5 3.5054(14) . ?
Ca5 O6 2.357(3) . ?
Ca5 O11 2.415(3) 2_646 ?
Ca5 O10 2.432(4) 1_566 ?
Ca5 O4 2.446(3) 2_547 ?
Ca5 O2 2.455(4) . ?
Ca5 O8 2.565(4) 2_647 ?
Ca5 O7 2.730(4) 2_647 ?
Ca5 O1 2.742(4) . ?
Ca5 V1 3.2359(12) . ?
Ca5 V2 3.2813(13) 2_647 ?
Ca5 V3 3.4964(12) 1_566 ?
V1 O1 1.678(4) . ?
V1 O3 1.699(4) . ?
V1 O4 1.715(3) . ?
V1 O2 1.723(3) . ?
V2 O8 1.697(3) . ?
V2 O6 1.700(3) . ?
V2 O5 1.703(4) . ?
V2 O7 1.721(4) . ?
V3 O12 1.694(4) . ?
V3 O11 1.698(3) . ?
V3 O9 1.699(4) . ?
V3 O10 1.716(3) . ?
O5 Co2 2.257(6) 1_665 ?
O9 Co1 2.289(5) 2_636 ?
O1H Co1 1.695(6) . ?
O1H Co2 1.727(6) . ?
O1H Co2 1.892(6) 2_536 ?
O1H Co1 1.914(6) 2_537 ?
Co1 Co1 0.774(7) 2_537 ?
Co2 Co2 0.782(8) 2_536 ?
